data_4324492
loop_
_publ_author_name
'Zachary J. Tonzetich'
'Florent H\'eroguel'
'Loi H. Do'
'Stephen J. Lippard'

_publ_section_title
;
 Chemistry of Nitrosyliron Complexes Supported by a \b-Diketiminate Ligand
;
_journal_name_full 'Inorganic Chemistry'
_journal_page_first 1570
_journal_page_last 1579
_journal_paper_doi 10.1021/ic102300d
_journal_volume 50
_journal_year 2011
_chemical_formula_sum 'C29 H41 Co N4 O2'
_chemical_formula_weight 536.59
_chemical_name_systematic
;
 ?
;
_space_group_IT_number 2
_symmetry_cell_setting triclinic
_symmetry_space_group_name_Hall '-P 1'
_symmetry_space_group_name_H-M 'P -1'
_atom_sites_solution_hydrogens geom
_atom_sites_solution_primary direct
_atom_sites_solution_secondary difmap
_audit_creation_method SHELXL-97
_cell_angle_alpha 111.071(3)
_cell_angle_beta 99.370(3)
_cell_angle_gamma 109.899(3)
_cell_formula_units_Z 4
_cell_length_a 12.590(2)
_cell_length_b 16.240(3)
_cell_length_c 16.649(3)
_cell_measurement_reflns_used 8876
_cell_measurement_temperature 100(2)
_cell_measurement_theta_max 24.538
_cell_measurement_theta_min 2.305
_cell_volume 2824.7(9)
_computing_cell_refinement 'Bruker SMART'
_computing_data_collection 'Bruker SMART'
_computing_data_reduction 'Bruker SAINT'
_computing_molecular_graphics 'Bruker SHELXTL'
_computing_publication_material 'Bruker SHELXTL'
_computing_structure_refinement 'SHELXL-97 (Sheldrick, 1997)'
_computing_structure_solution 'SHELXS-97 (Sheldrick, 1990)'
_diffrn_ambient_temperature 100(2)
_diffrn_measured_fraction_theta_full 0.995
_diffrn_measured_fraction_theta_max 0.995
_diffrn_measurement_device_type 'CCD area detector'
_diffrn_measurement_method 'phi and omega scans'
_diffrn_radiation_monochromator graphite
_diffrn_radiation_source 'fine-focus sealed tube'
_diffrn_radiation_type MoK\a
_diffrn_radiation_wavelength 0.71073
_diffrn_reflns_av_R_equivalents 0.1065
_diffrn_reflns_av_sigmaI/netI 0.1010
_diffrn_reflns_limit_h_max 14
_diffrn_reflns_limit_h_min -14
_diffrn_reflns_limit_k_max 19
_diffrn_reflns_limit_k_min -19
_diffrn_reflns_limit_l_max 19
_diffrn_reflns_limit_l_min -19
_diffrn_reflns_number 42216
_diffrn_reflns_theta_full 24.71
_diffrn_reflns_theta_max 24.71
_diffrn_reflns_theta_min 1.39
_exptl_absorpt_coefficient_mu 0.639
_exptl_absorpt_correction_T_max 0.9688
_exptl_absorpt_correction_T_min 0.9215
_exptl_absorpt_correction_type empirical
_exptl_absorpt_process_details SADABS
_exptl_crystal_colour green
_exptl_crystal_density_diffrn 1.262
_exptl_crystal_description block
_exptl_crystal_F_000 1144
_exptl_crystal_size_max 0.13
_exptl_crystal_size_mid 0.06
_exptl_crystal_size_min 0.05
_refine_diff_density_max 0.852
_refine_diff_density_min -0.524
_refine_diff_density_rms 0.084
_refine_ls_goodness_of_fit_ref 1.018
_refine_ls_hydrogen_treatment constr
_refine_ls_matrix_type full
_refine_ls_number_parameters 653
_refine_ls_number_reflns 9575
_refine_ls_number_restraints 0
_refine_ls_restrained_S_all 1.018
_refine_ls_R_factor_all 0.1132
_refine_ls_R_factor_gt 0.0599
_refine_ls_shift/su_max 0.003
_refine_ls_shift/su_mean 0.000
_refine_ls_structure_factor_coef Fsqd
_refine_ls_weighting_details 'calc w=1/[\s^2^(Fo^2^)+(0.0609P)^2^+2.1916P] where P=(Fo^2^+2Fc^2^)/3'
_refine_ls_weighting_scheme calc
_refine_ls_wR_factor_gt 0.1235
_refine_ls_wR_factor_ref 0.1465
_reflns_number_gt 6074
_reflns_number_total 9575
_reflns_threshold_expression >2sigma(I)
_cod_data_source_file ic102300d_si_002_1.cif
_cod_data_source_block 3
_cod_original_cell_volume 2824.8(8)
_cod_database_code 4324492

loop_
_symmetry_equiv_pos_as_xyz
'x, y, z'
'-x, -y, -z'

loop_
_atom_site_label
_atom_site_type_symbol
_atom_site_fract_x
_atom_site_fract_y
_atom_site_fract_z
_atom_site_U_iso_or_equiv
_atom_site_adp_type
_atom_site_occupancy
_atom_site_symmetry_multiplicity
_atom_site_calc_flag
_atom_site_refinement_flags
Co1 Co 0.64025(5) 0.66889(4) 0.19592(4) 0.01873(17) Uani 1 1 d .
O1 O 0.5742(3) 0.7495(3) 0.0850(3) 0.0684(14) Uani 1 1 d .
N1 N 0.6685(3) 0.7391(2) 0.3261(2) 0.0182(8) Uani 1 1 d .
C1 C 0.7626(5) 0.7916(4) 0.4878(3) 0.0303(12) Uani 1 1 d .
H1A H 0.6856 0.7532 0.4911 0.045 Uiso 1 1 calc R
H1B H 0.7771 0.8605 0.5113 0.045 Uiso 1 1 calc R
H1C H 0.8265 0.7859 0.5245 0.045 Uiso 1 1 calc R
C2 C 0.7603(4) 0.7536(3) 0.3907(3) 0.0205(10) Uani 1 1 d .
N2 N 0.8076(3) 0.6931(2) 0.2142(2) 0.0180(8) Uani 1 1 d .
O2 O 0.4678(3) 0.4771(3) 0.0991(3) 0.0433(10) Uani 1 1 d .
Co2 Co 0.59729(5) 0.16031(4) 0.19525(4) 0.01780(17) Uani 1 1 d .
N3 N 0.5947(3) 0.7132(3) 0.1308(3) 0.0306(10) Uani 1 1 d .
C3 C 0.8576(4) 0.7365(3) 0.3732(3) 0.0208(10) Uani 1 1 d .
H3A H 0.9119 0.7394 0.4221 0.025 Uiso 1 1 calc R
O3 O 0.5133(4) 0.2331(3) 0.0826(3) 0.0455(10) Uani 1 1 d .
N4 N 0.5504(4) 0.5479(3) 0.1540(3) 0.0264(9) Uani 1 1 d .
C4 C 0.8838(4) 0.7155(3) 0.2916(3) 0.0190(10) Uani 1 1 d .
O4 O 0.6355(3) 0.0152(3) 0.0712(3) 0.0454(10) Uani 1 1 d .
C5 C 1.0070(4) 0.7203(3) 0.2956(3) 0.0234(11) Uani 1 1 d .
H5A H 1.0390 0.7520 0.2590 0.035 Uiso 1 1 calc R
H5B H 1.0017 0.6538 0.2714 0.035 Uiso 1 1 calc R
H5C H 1.0601 0.7582 0.3589 0.035 Uiso 1 1 calc R
N5 N 0.4761(3) 0.1208(2) 0.2507(2) 0.0173(8) Uani 1 1 d .
C6 C 0.5880(4) 0.7811(3) 0.3524(3) 0.0187(10) Uani 1 1 d .
N6 N 0.7215(3) 0.2513(3) 0.3130(2) 0.0189(8) Uani 1 1 d .
C7 C 0.6231(4) 0.8813(3) 0.3766(3) 0.0205(10) Uani 1 1 d .
N7 N 0.5555(3) 0.2029(3) 0.1257(3) 0.0237(9) Uani 1 1 d .
C8 C 0.5432(4) 0.9206(3) 0.3973(3) 0.0238(11) Uani 1 1 d .
H8A H 0.5666 0.9883 0.4151 0.029 Uiso 1 1 calc R
N8 N 0.6283(3) 0.0650(3) 0.1388(3) 0.0277(10) Uani 1 1 d .
C9 C 0.4304(4) 0.8628(3) 0.3925(3) 0.0229(11) Uani 1 1 d .
H9A H 0.3764 0.8906 0.4061 0.027 Uiso 1 1 calc R
C10 C 0.3966(4) 0.7650(3) 0.3679(3) 0.0209(10) Uani 1 1 d .
H10A H 0.3188 0.7258 0.3648 0.025 Uiso 1 1 calc R
C11 C 0.4732(4) 0.7218(3) 0.3475(3) 0.0191(10) Uani 1 1 d .
C12 C 0.4063(5) 0.5892(4) 0.3981(4) 0.0360(13) Uani 1 1 d .
H12A H 0.4783 0.6285 0.4518 0.054 Uiso 1 1 calc R
H12B H 0.3843 0.5195 0.3794 0.054 Uiso 1 1 calc R
H12C H 0.3407 0.6041 0.4129 0.054 Uiso 1 1 calc R
C13 C 0.4307(4) 0.6136(3) 0.3201(3) 0.0232(11) Uani 1 1 d .
H13A H 0.4954 0.5952 0.3046 0.028 Uiso 1 1 calc R
C14 C 0.3194(4) 0.5533(3) 0.2356(3) 0.0322(13) Uani 1 1 d .
H14A H 0.3363 0.5698 0.1865 0.048 Uiso 1 1 calc R
H14B H 0.2535 0.5680 0.2499 0.048 Uiso 1 1 calc R
H14C H 0.2971 0.4834 0.2162 0.048 Uiso 1 1 calc R
C15 C 0.8150(5) 1.0339(4) 0.4752(4) 0.0568(18) Uani 1 1 d .
H15A H 0.8928 1.0751 0.4752 0.085 Uiso 1 1 calc R
H15B H 0.8270 1.0088 0.5197 0.085 Uiso 1 1 calc R
H15C H 0.7702 1.0728 0.4914 0.085 Uiso 1 1 calc R
C16 C 0.7449(4) 0.9480(3) 0.3804(3) 0.0310(13) Uani 1 1 d .
H16A H 0.7915 0.9089 0.3649 0.037 Uiso 1 1 calc R
C17 C 0.7303(5) 0.9876(4) 0.3109(4) 0.0419(15) Uani 1 1 d .
H17A H 0.6862 0.9328 0.2500 0.063 Uiso 1 1 calc R
H17B H 0.8093 1.0281 0.3121 0.063 Uiso 1 1 calc R
H17C H 0.6862 1.0273 0.3260 0.063 Uiso 1 1 calc R
C18 C 0.8445(4) 0.6828(3) 0.1352(3) 0.0182(10) Uani 1 1 d .
C19 C 0.8750(4) 0.7611(3) 0.1127(3) 0.0207(10) Uani 1 1 d .
C20 C 0.9034(4) 0.7485(3) 0.0338(3) 0.0257(11) Uani 1 1 d .
H20A H 0.9221 0.8005 0.0170 0.031 Uiso 1 1 calc R
C21 C 0.9053(4) 0.6617(3) -0.0218(3) 0.0254(11) Uani 1 1 d .
H21A H 0.9271 0.6550 -0.0750 0.031 Uiso 1 1 calc R
C22 C 0.8753(4) 0.5859(3) 0.0016(3) 0.0234(11) Uani 1 1 d .
H22A H 0.8766 0.5267 -0.0363 0.028 Uiso 1 1 calc R
C23 C 0.8433(4) 0.5931(3) 0.0786(3) 0.0201(10) Uani 1 1 d .
C24 C 0.8963(5) 0.4634(4) 0.0997(4) 0.0351(13) Uani 1 1 d .
H24A H 0.9725 0.5144 0.1460 0.053 Uiso 1 1 calc R
H24B H 0.9073 0.4409 0.0399 0.053 Uiso 1 1 calc R
H24C H 0.8678 0.4083 0.1144 0.053 Uiso 1 1 calc R
C25 C 0.8044(4) 0.5051(3) 0.0975(3) 0.0252(11) Uani 1 1 d .
H25A H 0.7927 0.5258 0.1584 0.030 Uiso 1 1 calc R
C26 C 0.6843(4) 0.4250(3) 0.0258(3) 0.0296(12) Uani 1 1 d .
H26A H 0.6252 0.4517 0.0250 0.044 Uiso 1 1 calc R
H26B H 0.6566 0.3701 0.0410 0.044 Uiso 1 1 calc R
H26C H 0.6943 0.4022 -0.0343 0.044 Uiso 1 1 calc R
C27 C 1.0003(4) 0.9256(3) 0.2471(3) 0.0333(13) Uani 1 1 d .
H27A H 1.0205 0.8918 0.2812 0.050 Uiso 1 1 calc R
H27B H 0.9977 0.9850 0.2887 0.050 Uiso 1 1 calc R
H27C H 1.0609 0.9433 0.2184 0.050 Uiso 1 1 calc R
C28 C 0.8785(4) 0.8582(3) 0.1739(3) 0.0233(11) Uani 1 1 d .
H28A H 0.8184 0.8439 0.2055 0.028 Uiso 1 1 calc R
C29 C 0.8449(4) 0.9110(3) 0.1213(3) 0.0293(12) Uani 1 1 d .
H29A H 0.7659 0.8677 0.0751 0.044 Uiso 1 1 calc R
H29B H 0.9042 0.9287 0.0916 0.044 Uiso 1 1 calc R
H29C H 0.8430 0.9705 0.1636 0.044 Uiso 1 1 calc R
C30 C 0.3996(4) 0.0847(3) 0.3668(3) 0.0224(11) Uani 1 1 d .
H30A H 0.3285 0.0905 0.3407 0.034 Uiso 1 1 calc R
H30B H 0.4243 0.1184 0.4334 0.034 Uiso 1 1 calc R
H30C H 0.3812 0.0153 0.3470 0.034 Uiso 1 1 calc R
C31 C 0.5000(4) 0.1307(3) 0.3349(3) 0.0155(10) Uani 1 1 d .
C32 C 0.6150(4) 0.1825(3) 0.3975(3) 0.0191(10) Uani 1 1 d .
H32A H 0.6252 0.1749 0.4518 0.023 Uiso 1 1 calc R
C33 C 0.7164(4) 0.2438(3) 0.3894(3) 0.0181(10) Uani 1 1 d .
C34 C 0.8249(4) 0.3069(3) 0.4734(3) 0.0253(11) Uani 1 1 d .
H34A H 0.8947 0.3003 0.4587 0.038 Uiso 1 1 calc R
H34B H 0.8122 0.2860 0.5208 0.038 Uiso 1 1 calc R
H34C H 0.8384 0.3754 0.4953 0.038 Uiso 1 1 calc R
C35 C 0.3548(4) 0.0755(3) 0.1920(3) 0.0166(10) Uani 1 1 d .
C36 C 0.2942(4) -0.0271(3) 0.1417(3) 0.0187(10) Uani 1 1 d .
C37 C 0.1824(4) -0.0666(3) 0.0785(3) 0.0223(11) Uani 1 1 d .
H37A H 0.1396 -0.1356 0.0442 0.027 Uiso 1 1 calc R
C38 C 0.1320(4) -0.0080(3) 0.0644(3) 0.0232(11) Uani 1 1 d .
H38A H 0.0565 -0.0366 0.0190 0.028 Uiso 1 1 calc R
C39 C 0.1906(4) 0.0920(3) 0.1158(3) 0.0216(11) Uani 1 1 d .
H39A H 0.1533 0.1316 0.1074 0.026 Uiso 1 1 calc R
C40 C 0.3033(4) 0.1360(3) 0.1796(3) 0.0185(10) Uani 1 1 d .
C41 C 0.3619(4) 0.2812(3) 0.3324(3) 0.0302(12) Uani 1 1 d .
H41A H 0.3909 0.2465 0.3614 0.045 Uiso 1 1 calc R
H41B H 0.2790 0.2668 0.3303 0.045 Uiso 1 1 calc R
H41C H 0.4118 0.3518 0.3676 0.045 Uiso 1 1 calc R
C42 C 0.3682(4) 0.2472(3) 0.2349(3) 0.0191(10) Uani 1 1 d .
H42A H 0.4543 0.2666 0.2402 0.023 Uiso 1 1 calc R
C43 C 0.3254(4) 0.3019(3) 0.1896(4) 0.0318(12) Uani 1 1 d .
H43A H 0.3309 0.2807 0.1280 0.048 Uiso 1 1 calc R
H43B H 0.3756 0.3725 0.2254 0.048 Uiso 1 1 calc R
H43C H 0.2423 0.2878 0.1863 0.048 Uiso 1 1 calc R
C44 C 0.2642(4) -0.1710(3) 0.1760(4) 0.0320(12) Uani 1 1 d .
H44A H 0.2512 -0.1370 0.2327 0.048 Uiso 1 1 calc R
H44B H 0.3017 -0.2127 0.1837 0.048 Uiso 1 1 calc R
H44C H 0.1874 -0.2114 0.1268 0.048 Uiso 1 1 calc R
C45 C 0.3460(4) -0.0955(3) 0.1521(3) 0.0217(11) Uani 1 1 d .
H45A H 0.4242 -0.0556 0.2025 0.026 Uiso 1 1 calc R
C46 C 0.3687(5) -0.1482(3) 0.0644(3) 0.0325(13) Uani 1 1 d .
H46A H 0.4221 -0.0997 0.0498 0.049 Uiso 1 1 calc R
H46B H 0.2927 -0.1887 0.0143 0.049 Uiso 1 1 calc R
H46C H 0.4059 -0.1898 0.0729 0.049 Uiso 1 1 calc R
C47 C 0.8210(4) 0.3313(3) 0.3167(3) 0.0179(10) Uani 1 1 d .
C48 C 0.9159(4) 0.3169(3) 0.2912(3) 0.0173(10) Uani 1 1 d .
C49 C 1.0090(4) 0.3953(3) 0.2930(3) 0.0240(11) Uani 1 1 d .
H49A H 1.0742 0.3864 0.2758 0.029 Uiso 1 1 calc R
C50 C 1.0076(4) 0.4853(3) 0.3197(3) 0.0241(11) Uani 1 1 d .
H50A H 1.0720 0.5383 0.3212 0.029 Uiso 1 1 calc R
C51 C 0.9137(4) 0.4992(3) 0.3441(3) 0.0215(11) Uani 1 1 d .
H51A H 0.9136 0.5617 0.3616 0.026 Uiso 1 1 calc R
C52 C 0.8190(4) 0.4235(3) 0.3436(3) 0.0185(10) Uani 1 1 d .
C53 C 0.6511(4) 0.4668(4) 0.3030(4) 0.0329(13) Uani 1 1 d .
H53A H 0.6225 0.4132 0.2415 0.049 Uiso 1 1 calc R
H53B H 0.7061 0.5274 0.3047 0.049 Uiso 1 1 calc R
H53C H 0.5831 0.4753 0.3196 0.049 Uiso 1 1 calc R
C54 C 0.7164(4) 0.4423(3) 0.3706(3) 0.0261(11) Uani 1 1 d .
H54A H 0.6585 0.3812 0.3691 0.031 Uiso 1 1 calc R
C55 C 0.7600(5) 0.5251(4) 0.4667(3) 0.0341(13) Uani 1 1 d .
H55A H 0.8010 0.5089 0.5099 0.051 Uiso 1 1 calc R
H55B H 0.6916 0.5335 0.4828 0.051 Uiso 1 1 calc R
H55C H 0.8155 0.5860 0.4691 0.051 Uiso 1 1 calc R
C56 C 1.0236(4) 0.2228(4) 0.3275(4) 0.0367(13) Uani 1 1 d .
H56A H 1.0163 0.2452 0.3885 0.055 Uiso 1 1 calc R
H56B H 1.0994 0.2686 0.3289 0.055 Uiso 1 1 calc R
H56C H 1.0217 0.1576 0.3076 0.055 Uiso 1 1 calc R
C57 C 0.9196(4) 0.2182(3) 0.2609(3) 0.0214(11) Uani 1 1 d .
H57A H 0.8434 0.1702 0.2596 0.026 Uiso 1 1 calc R
C58 C 0.9278(5) 0.1823(3) 0.1648(3) 0.0350(13) Uani 1 1 d .
H58A H 0.8602 0.1790 0.1231 0.052 Uiso 1 1 calc R
H58B H 0.9259 0.1170 0.1448 0.052 Uiso 1 1 calc R
H58C H 1.0027 0.2277 0.1648 0.052 Uiso 1 1 calc R

loop_
_atom_site_aniso_label
_atom_site_aniso_U_11
_atom_site_aniso_U_22
_atom_site_aniso_U_33
_atom_site_aniso_U_23
_atom_site_aniso_U_13
_atom_site_aniso_U_12
Co1 0.0211(4) 0.0172(3) 0.0226(4) 0.0094(3) 0.0093(3) 0.0118(3)
O1 0.040(3) 0.068(3) 0.104(4) 0.070(3) -0.005(2) 0.010(2)
N1 0.017(2) 0.0157(19) 0.026(2) 0.0111(17) 0.0084(17) 0.0082(16)
C1 0.038(3) 0.037(3) 0.022(3) 0.013(2) 0.012(2) 0.022(3)
C2 0.026(3) 0.015(2) 0.024(3) 0.010(2) 0.011(2) 0.011(2)
N2 0.022(2) 0.0144(19) 0.020(2) 0.0072(17) 0.0081(18) 0.0099(17)
O2 0.038(2) 0.031(2) 0.047(2) 0.007(2) 0.015(2) 0.0119(19)
Co2 0.0192(4) 0.0172(3) 0.0200(4) 0.0085(3) 0.0083(3) 0.0101(3)
N3 0.022(2) 0.028(2) 0.045(3) 0.021(2) 0.011(2) 0.0101(19)
C3 0.027(3) 0.019(2) 0.024(3) 0.012(2) 0.008(2) 0.015(2)
O3 0.072(3) 0.062(3) 0.045(2) 0.040(2) 0.031(2) 0.052(2)
N4 0.024(2) 0.022(2) 0.027(2) 0.006(2) 0.008(2) 0.0081(19)
C4 0.018(3) 0.011(2) 0.030(3) 0.009(2) 0.009(2) 0.0082(19)
O4 0.052(3) 0.039(2) 0.042(2) 0.009(2) 0.020(2) 0.025(2)
C5 0.024(3) 0.023(3) 0.027(3) 0.010(2) 0.009(2) 0.014(2)
N5 0.019(2) 0.0157(19) 0.020(2) 0.0083(17) 0.0059(17) 0.0100(16)
C6 0.026(3) 0.019(2) 0.018(2) 0.009(2) 0.010(2) 0.016(2)
N6 0.018(2) 0.019(2) 0.025(2) 0.0139(18) 0.0093(17) 0.0097(17)
C7 0.025(3) 0.018(2) 0.022(3) 0.008(2) 0.012(2) 0.013(2)
N7 0.031(2) 0.024(2) 0.023(2) 0.0103(19) 0.0154(19) 0.0160(19)
C8 0.032(3) 0.017(2) 0.025(3) 0.009(2) 0.011(2) 0.013(2)
N8 0.026(2) 0.022(2) 0.026(2) 0.0009(19) 0.0110(19) 0.0100(19)
C9 0.026(3) 0.026(3) 0.023(3) 0.009(2) 0.010(2) 0.019(2)
C10 0.025(3) 0.023(2) 0.017(2) 0.008(2) 0.009(2) 0.013(2)
C11 0.022(3) 0.021(2) 0.019(2) 0.009(2) 0.011(2) 0.013(2)
C12 0.055(4) 0.032(3) 0.043(3) 0.024(3) 0.030(3) 0.028(3)
C13 0.024(3) 0.020(2) 0.031(3) 0.012(2) 0.012(2) 0.012(2)
C14 0.027(3) 0.021(3) 0.044(3) 0.010(2) 0.012(3) 0.011(2)
C15 0.040(4) 0.034(3) 0.062(4) 0.004(3) 0.011(3) 0.000(3)
C16 0.028(3) 0.017(2) 0.047(3) 0.008(2) 0.019(3) 0.012(2)
C17 0.049(4) 0.031(3) 0.073(4) 0.031(3) 0.043(3) 0.028(3)
C18 0.017(3) 0.020(2) 0.021(3) 0.010(2) 0.010(2) 0.009(2)
C19 0.016(3) 0.020(2) 0.027(3) 0.010(2) 0.007(2) 0.008(2)
C20 0.027(3) 0.029(3) 0.029(3) 0.019(2) 0.013(2) 0.012(2)
C21 0.026(3) 0.029(3) 0.021(3) 0.011(2) 0.010(2) 0.010(2)
C22 0.020(3) 0.020(2) 0.027(3) 0.007(2) 0.008(2) 0.009(2)
C23 0.018(3) 0.026(3) 0.020(3) 0.009(2) 0.010(2) 0.012(2)
C24 0.047(3) 0.035(3) 0.036(3) 0.016(3) 0.016(3) 0.030(3)
C25 0.035(3) 0.020(2) 0.029(3) 0.011(2) 0.016(2) 0.017(2)
C26 0.032(3) 0.019(3) 0.040(3) 0.011(2) 0.019(3) 0.013(2)
C27 0.042(3) 0.019(3) 0.040(3) 0.011(2) 0.015(3) 0.016(2)
C28 0.028(3) 0.020(2) 0.030(3) 0.015(2) 0.015(2) 0.013(2)
C29 0.037(3) 0.030(3) 0.040(3) 0.024(3) 0.021(3) 0.023(2)
C30 0.023(3) 0.024(3) 0.024(3) 0.012(2) 0.010(2) 0.012(2)
C31 0.020(3) 0.012(2) 0.024(3) 0.011(2) 0.012(2) 0.0119(19)
C32 0.022(3) 0.017(2) 0.022(3) 0.010(2) 0.008(2) 0.012(2)
C33 0.019(3) 0.015(2) 0.025(3) 0.007(2) 0.010(2) 0.012(2)
C34 0.018(3) 0.029(3) 0.025(3) 0.012(2) 0.004(2) 0.006(2)
C35 0.015(2) 0.020(2) 0.022(2) 0.014(2) 0.010(2) 0.010(2)
C36 0.024(3) 0.018(2) 0.022(3) 0.011(2) 0.013(2) 0.013(2)
C37 0.021(3) 0.019(2) 0.022(3) 0.009(2) 0.005(2) 0.005(2)
C38 0.020(3) 0.022(3) 0.026(3) 0.010(2) 0.004(2) 0.010(2)
C39 0.020(3) 0.023(2) 0.032(3) 0.015(2) 0.011(2) 0.016(2)
C40 0.022(3) 0.019(2) 0.023(3) 0.012(2) 0.012(2) 0.014(2)
C41 0.032(3) 0.027(3) 0.036(3) 0.011(2) 0.017(2) 0.019(2)
C42 0.020(3) 0.017(2) 0.026(3) 0.011(2) 0.010(2) 0.011(2)
C43 0.031(3) 0.025(3) 0.046(3) 0.018(3) 0.010(3) 0.017(2)
C44 0.039(3) 0.021(3) 0.040(3) 0.019(2) 0.013(3) 0.012(2)
C45 0.021(3) 0.013(2) 0.028(3) 0.007(2) 0.005(2) 0.008(2)
C46 0.036(3) 0.025(3) 0.036(3) 0.006(2) 0.012(3) 0.020(2)
C47 0.015(2) 0.019(2) 0.019(2) 0.009(2) 0.005(2) 0.006(2)
C48 0.015(2) 0.018(2) 0.020(2) 0.008(2) 0.006(2) 0.008(2)
C49 0.017(3) 0.022(3) 0.029(3) 0.009(2) 0.009(2) 0.007(2)
C50 0.021(3) 0.020(2) 0.028(3) 0.014(2) 0.006(2) 0.003(2)
C51 0.024(3) 0.015(2) 0.025(3) 0.009(2) 0.007(2) 0.008(2)
C52 0.019(3) 0.014(2) 0.016(2) 0.0011(19) 0.005(2) 0.006(2)
C53 0.027(3) 0.027(3) 0.045(3) 0.014(3) 0.010(3) 0.015(2)
C54 0.023(3) 0.018(2) 0.039(3) 0.011(2) 0.016(2) 0.010(2)
C55 0.043(3) 0.029(3) 0.036(3) 0.013(3) 0.018(3) 0.021(3)
C56 0.030(3) 0.030(3) 0.054(4) 0.020(3) 0.005(3) 0.019(2)
C57 0.020(3) 0.018(2) 0.030(3) 0.010(2) 0.009(2) 0.012(2)
C58 0.043(3) 0.024(3) 0.046(3) 0.015(3) 0.026(3) 0.019(3)

loop_
_atom_type_symbol
_atom_type_description
_atom_type_scat_dispersion_real
_atom_type_scat_dispersion_imag
_atom_type_scat_source
C C 0.0033 0.0016 'International Tables Vol C Tables 4.2.6.8 and 6.1.1.4'
H H 0.0000 0.0000 'International Tables Vol C Tables 4.2.6.8 and 6.1.1.4'
N N 0.0061 0.0033 'International Tables Vol C Tables 4.2.6.8 and 6.1.1.4'
O O 0.0106 0.0060 'International Tables Vol C Tables 4.2.6.8 and 6.1.1.4'
Co Co 0.3494 0.9721 'International Tables Vol C Tables 4.2.6.8 and 6.1.1.4'

loop_
_geom_angle_atom_site_label_1
_geom_angle_atom_site_label_2
_geom_angle_atom_site_label_3
_geom_angle
N3 Co1 N4 110.5(2)
N3 Co1 N1 117.00(18)
N4 Co1 N1 111.65(17)
N3 Co1 N2 112.47(17)
N4 Co1 N2 111.17(16)
N1 Co1 N2 93.03(15)
C2 N1 C6 119.1(4)
C2 N1 Co1 123.5(3)
C6 N1 Co1 117.4(3)
N1 C2 C3 123.3(4)
N1 C2 C1 119.6(4)
C3 C2 C1 117.1(4)
C4 N2 C18 120.3(4)
C4 N2 Co1 124.3(3)
C18 N2 Co1 115.3(3)
N7 Co2 N8 110.23(19)
N7 Co2 N5 111.35(17)
N8 Co2 N5 110.80(17)
N7 Co2 N6 119.42(17)
N8 Co2 N6 110.84(17)
N5 Co2 N6 93.02(15)
O1 N3 Co1 173.0(4)
C2 C3 C4 127.2(4)
O2 N4 Co1 150.1(4)
N2 C4 C3 123.2(4)
N2 C4 C5 120.2(4)
C3 C4 C5 116.7(4)
C31 N5 C35 120.6(4)
C31 N5 Co2 124.3(3)
C35 N5 Co2 115.1(3)
C11 C6 C7 120.4(4)
C11 C6 N1 120.7(4)
C7 C6 N1 118.7(4)
C33 N6 C47 119.1(4)
C33 N6 Co2 123.0(3)
C47 N6 Co2 117.9(3)
C8 C7 C6 118.7(4)
C8 C7 C16 118.7(4)
C6 C7 C16 122.6(4)
O3 N7 Co2 170.0(4)
C9 C8 C7 121.2(4)
O4 N8 Co2 148.0(4)
C10 C9 C8 119.7(4)
C9 C10 C11 121.7(4)
C10 C11 C6 118.2(4)
C10 C11 C13 119.4(4)
C6 C11 C13 122.4(4)
C11 C13 C14 110.8(4)
C11 C13 C12 111.8(4)
C14 C13 C12 110.4(4)
C7 C16 C17 110.2(4)
C7 C16 C15 111.7(4)
C17 C16 C15 109.2(4)
C19 C18 C23 120.8(4)
C19 C18 N2 118.8(4)
C23 C18 N2 120.3(4)
C20 C19 C18 118.4(4)
C20 C19 C28 120.5(4)
C18 C19 C28 121.1(4)
C19 C20 C21 121.8(4)
C22 C21 C20 118.9(4)
C21 C22 C23 122.1(4)
C22 C23 C18 118.0(4)
C22 C23 C25 119.5(4)
C18 C23 C25 122.5(4)
C23 C25 C24 113.0(4)
C23 C25 C26 109.8(4)
C24 C25 C26 109.6(4)
C19 C28 C27 111.3(4)
C19 C28 C29 113.1(4)
C27 C28 C29 109.9(4)
N5 C31 C32 122.9(4)
N5 C31 C30 119.9(4)
C32 C31 C30 117.2(4)
C33 C32 C31 127.3(4)
N6 C33 C32 123.8(4)
N6 C33 C34 118.9(4)
C32 C33 C34 117.3(4)
C40 C35 C36 121.3(4)
C40 C35 N5 118.3(4)
C36 C35 N5 120.2(4)
C37 C36 C35 117.9(4)
C37 C36 C45 118.8(4)
C35 C36 C45 123.4(4)
C38 C37 C36 121.4(4)
C37 C38 C39 120.1(4)
C38 C39 C40 121.1(4)
C39 C40 C35 118.1(4)
C39 C40 C42 120.5(4)
C35 C40 C42 121.4(4)
C43 C42 C40 113.6(4)
C43 C42 C41 110.0(4)
C40 C42 C41 111.9(4)
C36 C45 C44 111.9(4)
C36 C45 C46 110.2(4)
C44 C45 C46 109.7(4)
C48 C47 C52 120.7(4)
C48 C47 N6 120.4(4)
C52 C47 N6 118.9(4)
C49 C48 C47 118.9(4)
C49 C48 C57 119.4(4)
C47 C48 C57 121.7(4)
C50 C49 C48 120.6(4)
C51 C50 C49 120.5(4)
C50 C51 C52 121.1(4)
C51 C52 C47 118.3(4)
C51 C52 C54 119.2(4)
C47 C52 C54 122.5(4)
C52 C54 C55 111.6(4)
C52 C54 C53 110.6(4)
C55 C54 C53 109.6(4)
C48 C57 C58 110.3(4)
C48 C57 C56 111.3(4)
C58 C57 C56 110.7(4)

loop_
_geom_bond_atom_site_label_1
_geom_bond_atom_site_label_2
_geom_bond_distance
Co1 N3 1.633(4)
Co1 N4 1.695(4)
Co1 N1 1.955(4)
Co1 N2 1.957(4)
O1 N3 1.165(5)
N1 C2 1.333(5)
N1 C6 1.442(5)
C1 C2 1.501(6)
C2 C3 1.397(6)
N2 C4 1.317(5)
N2 C18 1.437(5)
O2 N4 1.166(5)
Co2 N7 1.650(4)
Co2 N8 1.707(4)
Co2 N5 1.952(4)
Co2 N6 1.954(4)
C3 C4 1.400(6)
O3 N7 1.159(5)
C4 C5 1.516(6)
O4 N8 1.166(5)
N5 C31 1.323(5)
N5 C35 1.436(5)
C6 C11 1.407(6)
C6 C7 1.409(6)
N6 C33 1.331(5)
N6 C47 1.438(5)
C7 C8 1.389(6)
C7 C16 1.522(6)
C8 C9 1.381(6)
C9 C10 1.374(6)
C10 C11 1.392(6)
C11 C13 1.512(6)
C12 C13 1.534(6)
C13 C14 1.529(6)
C15 C16 1.530(7)
C16 C17 1.527(7)
C18 C19 1.401(6)
C18 C23 1.416(6)
C19 C20 1.379(6)
C19 C28 1.520(6)
C20 C21 1.392(6)
C21 C22 1.373(6)
C22 C23 1.382(6)
C23 C25 1.509(6)
C24 C25 1.528(6)
C25 C26 1.536(6)
C27 C28 1.524(7)
C28 C29 1.532(6)
C30 C31 1.517(6)
C31 C32 1.392(6)
C32 C33 1.388(6)
C33 C34 1.505(6)
C35 C40 1.402(6)
C35 C36 1.408(6)
C36 C37 1.386(6)
C36 C45 1.510(6)
C37 C38 1.374(6)
C38 C39 1.376(6)
C39 C40 1.387(6)
C40 C42 1.528(6)
C41 C42 1.541(6)
C42 C43 1.523(6)
C44 C45 1.532(6)
C45 C46 1.533(6)
C47 C48 1.396(6)
C47 C52 1.412(6)
C48 C49 1.392(6)
C48 C57 1.518(6)
C49 C50 1.375(6)
C50 C51 1.374(6)
C51 C52 1.388(6)
C52 C54 1.523(6)
C53 C54 1.530(7)
C54 C55 1.529(6)
C56 C57 1.533(6)
C57 C58 1.528(6)
